data_4322132
loop_
_publ_author_name
'Tiziana Funaioli'
'Claudia Cavazza'
'Fabio Marchetti'
'Giuseppe Fachinetti'

_publ_contact_author
;
        Fabio Marchetti
        Dipartimento di Chimica e Chimica Industriale
        Universita' di Pisa
        Via Risorgimento, 35
        56126 Pisa
        Italy
;
_publ_contact_author_email fama@dcci.unipi.it
_publ_contact_author_fax '050 20237'
_publ_contact_author_phone '050 918233'
_publ_section_title
;
 Aqueous Organometallic Chemistry of Ruthenium(II). Aquo Carbonyl
 Derivatives and Related Ethene Hydrocarboxylation in Fully Aqueous
 Solvent
;
_journal_name_full 'Inorganic Chemistry'
_journal_page_first 3361
_journal_page_last 3368
_journal_paper_doi 10.1021/ic981429i
_journal_volume 38
_journal_year 1999
_chemical_formula_moiety '[Ru2(C2H5)2(CO)4(H2O)4](CF3SO3)2'
_chemical_formula_sum 'C10 H18 F6 O14 Ru2 S2'
_chemical_formula_weight 742.50
_chemical_name_systematic
; 
 Bis-ethyl-tetracarbonyl-tetraaquo-diruthenium(II)
bis-trifluoromethanesulfonate 
;
_space_group_IT_number 14
_symmetry_cell_setting monoclinic
_symmetry_space_group_name_Hall '-P 2ybc'
_symmetry_space_group_name_H-M 'P 1 21/c 1'
_atom_sites_solution_hydrogens geom
_atom_sites_solution_primary direct
_atom_sites_solution_secondary difmap
_audit_creation_method SHELXL-97
_cell_angle_alpha 90.00
_cell_angle_beta 95.250(10)
_cell_angle_gamma 90.00
_cell_formula_units_Z 2
_cell_length_a 9.3940(10)
_cell_length_b 15.679(3)
_cell_length_c 8.0860(10)
_cell_measurement_reflns_used 26
_cell_measurement_temperature 173(2)
_cell_measurement_theta_max 12.6
_cell_measurement_theta_min 12.3
_cell_volume 1186.0(3)
_computing_cell_refinement 'XSCANS 2.1'
_computing_data_collection 'XSCANS 2.1'
_computing_data_reduction 'SHELXTL-Plus 5.03'
_computing_molecular_graphics 'SHELXTL-Plus 5.03'
_computing_publication_material 'SHELXTL-Plus 5.03'
_computing_structure_refinement 'SHELXL-97 (Sheldrick, 1997)'
_computing_structure_solution 'SHELXS-97 (Sheldrick, 1990)'
_diffrn_ambient_temperature 173(2)
_diffrn_measured_fraction_theta_full 0.838
_diffrn_measured_fraction_theta_max 0.838
_diffrn_measurement_device 'Siemens P4'
_diffrn_measurement_method \w/2\q
_diffrn_radiation_monochromator graphite
_diffrn_radiation_source 'fine-focus sealed tube'
_diffrn_radiation_type MoK\a
_diffrn_radiation_wavelength 0.71073
_diffrn_reflns_av_R_equivalents 0.0482
_diffrn_reflns_av_sigmaI/netI 0.0356
_diffrn_reflns_limit_h_max 13
_diffrn_reflns_limit_h_min -1
_diffrn_reflns_limit_k_max 1
_diffrn_reflns_limit_k_min -22
_diffrn_reflns_limit_l_max 7
_diffrn_reflns_limit_l_min -11
_diffrn_reflns_number 3572
_diffrn_reflns_theta_full 30.00
_diffrn_reflns_theta_max 30.00
_diffrn_reflns_theta_min 2.18
_diffrn_standards_decay_% <1
_diffrn_standards_interval_count 97
_diffrn_standards_number 3
_exptl_absorpt_coefficient_mu 1.557
_exptl_absorpt_correction_T_max 0.340
_exptl_absorpt_correction_T_min 0.210
_exptl_absorpt_correction_type gaussian
_exptl_crystal_colour Colorless
_exptl_crystal_density_diffrn 2.079
_exptl_crystal_density_method 'not measured'
_exptl_crystal_description 'Fragment of a table'
_exptl_crystal_F_000 728
_exptl_crystal_size_max 0.60
_exptl_crystal_size_mid 0.42
_exptl_crystal_size_min 0.15
_refine_diff_density_max 1.287
_refine_diff_density_min -1.584
_refine_diff_density_rms 0.135
_refine_ls_extinction_method none
_refine_ls_goodness_of_fit_ref 1.053
_refine_ls_hydrogen_treatment mixed
_refine_ls_matrix_type full
_refine_ls_number_parameters 160
_refine_ls_number_reflns 3009
_refine_ls_number_restraints 0
_refine_ls_restrained_S_all 1.053
_refine_ls_R_factor_all 0.0529
_refine_ls_R_factor_gt 0.0385
_refine_ls_shift/su_max 0.015
_refine_ls_shift/su_mean 0.001
_refine_ls_structure_factor_coef Fsqd
_refine_ls_weighting_details 'w=1/[\s^2^(Fo^2^)+(0.0559P)^2^+1.6895P] where P=(Fo^2^+2Fc^2^)/3'
_refine_ls_weighting_scheme calc
_refine_ls_wR_factor_gt 0.0913
_refine_ls_wR_factor_ref 0.0992
_reflns_number_gt 2460
_reflns_number_total 3009
_reflns_threshold_expression >2sigma(I)
_cod_data_source_file ic981429i_3.cif
_cod_data_source_block chib
_cod_depositor_comments
;
The following automatic conversions were performed:

'_exptl_absorpt_correction_type' value 'Gaussian' changed to
'gaussian' according to the built-in table from CIF Core dictionary
named 'cif_core.dic' version 2.4.1 from 2010-06-29.

Automatic conversion script
Id: cif_fix_values 1673 2011-04-08 12:14:43Z adriana 

The following automatic conversions were performed:

'_refine_ls_weighting_scheme' value 'calc
w=1/[\s^2^(Fo^2^)+(0.0559P)^2^+1.6895P] where P=(Fo^2^+2Fc^2^)/3' was
changed to 'calc'. New tag '_refine_ls_weighting_details' was
created. The value of the new tag was set to
'w=1/[\s^2^(Fo^2^)+(0.0559P)^2^+1.6895P] where P=(Fo^2^+2Fc^2^)/3'.

Automatic conversion script
Id: cif_fix_values 3143 2015-03-26 13:38:13Z robertas 
;
_cod_database_code 4322132

loop_
_symmetry_equiv_pos_as_xyz
'x, y, z'
'-x, y+1/2, -z+1/2'
'-x, -y, -z'
'x, -y-1/2, z-1/2'

loop_
_atom_site_label
_atom_site_type_symbol
_atom_site_fract_x
_atom_site_fract_y
_atom_site_fract_z
_atom_site_U_iso_or_equiv
_atom_site_adp_type
_atom_site_occupancy
_atom_site_calc_flag
_atom_site_refinement_flags
_atom_site_disorder_assembly
_atom_site_disorder_group
Ru Ru 0.14550(3) 0.932606(17) 0.07380(3) 0.01600(10) Uani 1 d . . .
O1W O -0.0313(3) 1.02585(17) 0.1599(3) 0.0179(5) Uani 1 d G . .
HW1 H 0.0159 1.0630 0.2186 0.025 Uiso 1 d G . .
HW2 H -0.0752 1.0002 0.2327 0.025 Uiso 1 d G . .
O2W O -0.0314(3) 0.84531(17) 0.0655(4) 0.0233(6) Uani 1 d G . .
HW3 H -0.0416 0.8035 -0.0015 0.033 Uiso 1 d G . .
HW4 H -0.0552 0.8298 0.1598 0.033 Uiso 1 d G . .
C1 C 0.2299(5) 0.8990(3) 0.2786(5) 0.0255(8) Uani 1 d . . .
O1 O 0.2856(4) 0.8773(2) 0.4016(4) 0.0384(8) Uani 1 d . . .
C2 C 0.2901(4) 1.0122(3) 0.0678(5) 0.0255(8) Uani 1 d . . .
O2 O 0.3815(4) 1.0597(2) 0.0639(5) 0.0427(9) Uani 1 d . . .
C3 C 0.2761(5) 0.8413(3) -0.0277(5) 0.0261(8) Uani 1 d . . .
H3A H 0.3714 0.8449 0.0293 0.031 Uiso 1 calc R . .
H3B H 0.2388 0.7850 -0.0075 0.031 Uiso 1 calc R . .
C4 C 0.2863(5) 0.8519(3) -0.2115(6) 0.0357(11) Uani 1 d . . .
H4A H 0.3004 0.7972 -0.2606 0.043 Uiso 1 calc R . .
H4B H 0.3655 0.8884 -0.2293 0.043 Uiso 1 calc R . .
H4C H 0.1996 0.8769 -0.2617 0.043 Uiso 1 calc R . .
S S -0.15482(10) 0.63211(6) -0.02223(12) 0.01935(19) Uani 1 d . . .
O3 O -0.0923(3) 0.69708(18) -0.1211(4) 0.0290(7) Uani 1 d . . .
O4 O -0.1153(3) 0.64090(19) 0.1538(3) 0.0271(6) Uani 1 d . . .
O5 O -0.1458(4) 0.5467(2) -0.0874(4) 0.0344(8) Uani 1 d . . .
C5 C -0.3468(5) 0.6551(4) -0.0432(7) 0.0443(13) Uani 1 d . . .
F1 F -0.3704(5) 0.7323(3) 0.0069(6) 0.0874(15) Uani 1 d . . .
F2 F -0.4117(4) 0.6005(3) 0.0490(5) 0.0747(13) Uani 1 d . . .
F3 F -0.3974(4) 0.6475(3) -0.1977(4) 0.0744(13) Uani 1 d . . .

loop_
_atom_site_aniso_label
_atom_site_aniso_U_11
_atom_site_aniso_U_22
_atom_site_aniso_U_33
_atom_site_aniso_U_23
_atom_site_aniso_U_13
_atom_site_aniso_U_12
Ru 0.02028(14) 0.01679(14) 0.01115(15) 0.00030(11) 0.00254(11) -0.00002(11)
O1W 0.0252(12) 0.0198(12) 0.0087(12) 0.0001(10) 0.0021(10) -0.0017(10)
O2W 0.0337(15) 0.0200(12) 0.0171(14) -0.0011(11) 0.0061(12) -0.0069(11)
C1 0.0281(19) 0.0278(19) 0.021(2) -0.0019(17) 0.0058(17) 0.0006(16)
O1 0.0439(19) 0.051(2) 0.0182(16) 0.0077(15) -0.0083(15) 0.0050(17)
C2 0.0256(18) 0.0290(19) 0.022(2) 0.0009(17) 0.0033(16) 0.0008(16)
O2 0.0331(17) 0.046(2) 0.050(2) -0.0007(17) 0.0090(16) -0.0138(15)
C3 0.032(2) 0.0257(18) 0.022(2) -0.0009(16) 0.0083(17) 0.0071(16)
C4 0.039(2) 0.046(3) 0.023(2) -0.006(2) 0.0075(19) 0.013(2)
S 0.0257(4) 0.0198(4) 0.0131(4) -0.0004(3) 0.0047(4) 0.0023(3)
O3 0.0460(18) 0.0234(13) 0.0191(14) 0.0000(12) 0.0107(14) -0.0048(13)
O4 0.0377(16) 0.0313(15) 0.0115(13) 0.0011(12) -0.0022(12) 0.0066(13)
O5 0.055(2) 0.0219(13) 0.0290(17) -0.0069(13) 0.0202(16) -0.0017(13)
C5 0.030(2) 0.073(4) 0.028(3) 0.002(3) -0.004(2) 0.012(2)
F1 0.078(3) 0.096(3) 0.089(3) -0.016(3) 0.006(2) 0.060(3)
F2 0.0327(16) 0.138(4) 0.056(2) 0.018(3) 0.0165(16) -0.011(2)
F3 0.0411(18) 0.143(4) 0.0354(19) 0.008(2) -0.0151(15) 0.003(2)

loop_
_atom_type_symbol
_atom_type_description
_atom_type_scat_dispersion_real
_atom_type_scat_dispersion_imag
_atom_type_scat_source
C C 0.0033 0.0016 'International Tables Vol C Tables 4.2.6.8 and 6.1.1.4'
H H 0.0000 0.0000 'International Tables Vol C Tables 4.2.6.8 and 6.1.1.4'
O O 0.0106 0.0060 'International Tables Vol C Tables 4.2.6.8 and 6.1.1.4'
F F 0.0171 0.0103 'International Tables Vol C Tables 4.2.6.8 and 6.1.1.4'
S S 0.1246 0.1234 'International Tables Vol C Tables 4.2.6.8 and 6.1.1.4'
Ru Ru -1.2594 0.8363 'International Tables Vol C Tables 4.2.6.8 and 6.1.1.4'

loop_
_geom_angle_atom_site_label_1
_geom_angle_atom_site_label_2
_geom_angle_atom_site_label_3
_geom_angle
_geom_angle_site_symmetry_1
_geom_angle_site_symmetry_3
_geom_angle_publ_flag
C1 Ru C2 87.72(19) . . ?
C1 Ru C3 86.42(17) . . ?
C2 Ru C3 89.59(18) . . ?
C1 Ru O2W 96.51(15) . . ?
C2 Ru O2W 175.62(15) . . ?
C3 Ru O2W 91.81(15) . . ?
C1 Ru O1W 175.82(14) . 3_575 ?
C2 Ru O1W 94.58(15) . 3_575 ?
C3 Ru O1W 97.09(14) . 3_575 ?
O2W Ru O1W 81.14(11) . 3_575 ?
C1 Ru O1W 99.68(14) . . ?
C2 Ru O1W 97.34(14) . . ?
C3 Ru O1W 170.91(15) . . ?
O2W Ru O1W 80.85(10) . . ?
O1W Ru O1W 76.58(10) 3_575 . ?
Ru O1W Ru 103.42(10) 3_575 . ?
O1 C1 Ru 177.6(4) . . ?
O2 C2 Ru 178.4(4) . . ?
C4 C3 Ru 113.7(3) . . ?
O5 S O4 115.44(19) . . ?
O5 S O3 114.16(17) . . ?
O4 S O3 113.26(19) . . ?
O5 S C5 103.8(3) . . ?
O4 S C5 103.6(2) . . ?
O3 S C5 104.8(2) . . ?
F1 C5 F3 109.0(5) . . ?
F1 C5 F2 109.1(5) . . ?
F3 C5 F2 109.6(5) . . ?
F1 C5 S 110.4(4) . . ?
F3 C5 S 109.9(4) . . ?
F2 C5 S 108.8(4) . . ?

loop_
_geom_bond_atom_site_label_1
_geom_bond_atom_site_label_2
_geom_bond_distance
_geom_bond_site_symmetry_2
_geom_bond_publ_flag
Ru C1 1.846(5) . ?
Ru C2 1.848(4) . ?
Ru C3 2.100(4) . ?
Ru O2W 2.149(3) . ?
Ru O1W 2.185(3) 3_575 ?
Ru O1W 2.365(3) . ?
O1W Ru 2.185(3) 3_575 ?
C1 O1 1.133(6) . ?
C2 O2 1.140(5) . ?
C3 C4 1.507(6) . ?
S O5 1.444(3) . ?
S O4 1.444(3) . ?
S O3 1.452(3) . ?
S C5 1.832(5) . ?
C5 F1 1.302(7) . ?
C5 F3 1.301(6) . ?
C5 F2 1.320(7) . ?
